data_7153501
loop_
_publ_author_name
'Blanc, Romain'
'H\'eran, Virginie'
'Rahmani, Rapha\"el'
'Commeiras, Laurent'
'Parrain, Jean-Luc'

_publ_section_title
;
 Diels-Alder cycloaddition of o-quinonedimethides and
 alkylidene-5H-furan-2-ones: new and rapid access to lambertellol cores
 and arthrinone derivatives.
;
_journal_issue 24
_journal_name_full 'Organic &amp; biomolecular chemistry'
_journal_page_first 5490
_journal_page_last 5494
_journal_paper_doi 10.1039/c0ob00448k
_journal_volume 8
_journal_year 2010
_chemical_compound_source 'synthesis as described'
_chemical_formula_moiety 'C31 H44 O4 Si2'
_chemical_formula_sum 'C31 H44 O4 Si2'
_chemical_formula_weight 536.84
_chemical_name_systematic
;
?
;
_space_group_IT_number 14
_symmetry_cell_setting monoclinic
_symmetry_Int_Tables_number 14
_symmetry_space_group_name_Hall '-P 2yn'
_symmetry_space_group_name_H-M 'P 1 21/n 1'
_audit_conform_dict_location ftp://ftp.iucr.org/pub/cif_core.dic
_audit_conform_dict_name cif_core.dic
_audit_conform_dict_version 2.3
_audit_creation_date 2008-09-30T15:13:15-00:00
_audit_creation_method 'WinGX routine CIF_UPDATE'
_cell_angle_alpha 90
_cell_angle_beta 104.102(1)
_cell_angle_gamma 90
_cell_formula_units_Z 4
_cell_length_a 15.2153(2)
_cell_length_b 9.6223(1)
_cell_length_c 22.8853(4)
_cell_measurement_reflns_used 30943
_cell_measurement_temperature 293(2)
_cell_measurement_theta_max 28.28
_cell_measurement_theta_min 1.46
_cell_measurement_wavelength 0.71073
_cell_volume 3249.58(8)
_computing_molecular_graphics 'Ortep-3 for Windows (Farrugia, 1997)'
_computing_publication_material 'WinGX publication routines (Farrugia, 1999)'
_computing_structure_refinement 'SHELXL-97 (Sheldrick, 1997)'
_computing_structure_solution 'SHELXS-86 (Sheldrick, 1986)'
_diffrn_ambient_temperature 293(2)
_diffrn_measured_fraction_theta_full 0.967
_diffrn_measured_fraction_theta_max 0.967
_diffrn_measurement_device_type KappaCCD
_diffrn_measurement_method 'omega + Phi scan'
_diffrn_radiation_monochromator graphite
_diffrn_radiation_probe x-ray
_diffrn_radiation_type MoK\a
_diffrn_radiation_wavelength 0.71073
_diffrn_reflns_av_R_equivalents 0.055
_diffrn_reflns_av_unetI/netI 0.0459
_diffrn_reflns_limit_h_max 19
_diffrn_reflns_limit_h_min 0
_diffrn_reflns_limit_k_max 12
_diffrn_reflns_limit_k_min 0
_diffrn_reflns_limit_l_max 29
_diffrn_reflns_limit_l_min -30
_diffrn_reflns_number 30943
_diffrn_reflns_theta_full 28.28
_diffrn_reflns_theta_max 28.28
_diffrn_reflns_theta_min 1.46
_diffrn_source 'fine-focus sealed tube'
_diffrn_standards_number none
_exptl_absorpt_coefficient_mu 0.14
_exptl_absorpt_correction_type none
_exptl_crystal_colour colorless
_exptl_crystal_density_diffrn 1.097
_exptl_crystal_density_method 'not measured'
_exptl_crystal_description prism
_exptl_crystal_F_000 1160
_exptl_crystal_size_max 0.3
_exptl_crystal_size_mid 0.2
_exptl_crystal_size_min 0.15
_refine_diff_density_max 0.47
_refine_diff_density_min -0.616
_refine_diff_density_rms 0.186
_refine_ls_extinction_method none
_refine_ls_goodness_of_fit_ref 1.114
_refine_ls_hydrogen_treatment constr
_refine_ls_matrix_type full
_refine_ls_number_parameters 460
_refine_ls_number_reflns 6965
_refine_ls_number_restraints 132
_refine_ls_restrained_S_all 1.114
_refine_ls_R_factor_all 0.1362
_refine_ls_R_factor_gt 0.0867
_refine_ls_shift/su_max 0.000
_refine_ls_shift/su_mean 0.000
_refine_ls_structure_factor_coef Fsqd
_refine_ls_weighting_details 'calc w=1/[\s^2^(Fo^2^)+(0.1654P)^2^+0.7890P] where P=(Fo^2^+2Fc^2^)/3'
_refine_ls_weighting_scheme calc
_refine_ls_wR_factor_gt 0.2469
_refine_ls_wR_factor_ref 0.2951
_reflns_number_gt 4261
_reflns_number_total 7798
_reflns_threshold_expression >2sigma(I)
_cod_data_source_file c0ob00448k.txt
_cod_data_source_block rra2093
_cod_original_sg_symbol_H-M 'P 21/n'
_cod_database_code 7153501

loop_
_symmetry_equiv_pos_as_xyz
'x, y, z'
'-x+1/2, y+1/2, -z+1/2'
'-x, -y, -z'
'x-1/2, -y-1/2, z-1/2'

loop_
_atom_site_label
_atom_site_type_symbol
_atom_site_fract_x
_atom_site_fract_y
_atom_site_fract_z
_atom_site_U_iso_or_equiv
_atom_site_adp_type
_atom_site_occupancy
_atom_site_symmetry_multiplicity
_atom_site_calc_flag
_atom_site_refinement_flags
_atom_site_disorder_assembly
_atom_site_disorder_group
C1 C 0.56953(17) 0.0685(3) 0.38852(12) 0.0620(6) Uani 1 1 d . . .
H1 H 0.5144 0.0286 0.3625 0.074 Uiso 1 1 calc R . .
C2 C 0.63980(18) 0.0952(3) 0.35053(11) 0.0607(6) Uani 1 1 d . A .
H2 H 0.6416 0.0121 0.326 0.073 Uiso 1 1 calc R . .
C3 C 0.73326(17) 0.1162(3) 0.39080(11) 0.0572(6) Uani 1 1 d . . .
C4 C 0.7905(2) 0.2240(3) 0.38389(15) 0.0726(8) Uani 1 1 d . . .
H4 H 0.7714 0.2896 0.3536 0.087 Uiso 1 1 calc R . .
C5 C 0.8761(2) 0.2336(4) 0.42235(18) 0.0830(9) Uani 1 1 d . . .
H5 H 0.9147 0.3052 0.4174 0.1 Uiso 1 1 calc R . .
C6 C 0.9046(2) 0.1381(4) 0.46795(17) 0.0798(9) Uani 1 1 d . . .
H6 H 0.962 0.146 0.4938 0.096 Uiso 1 1 calc R . .
C7 C 0.84843(18) 0.0311(3) 0.47542(13) 0.0675(7) Uani 1 1 d . . .
H7 H 0.8676 -0.0325 0.5065 0.081 Uiso 1 1 calc R . .
C8 C 0.76293(17) 0.0181(3) 0.43639(11) 0.0561(6) Uani 1 1 d . . .
C9 C 0.69656(18) -0.0959(3) 0.43995(12) 0.0611(6) Uani 1 1 d . B .
H9 H 0.6872 -0.1516 0.4031 0.073 Uiso 1 1 calc R . .
C10 C 0.60547(17) -0.0302(3) 0.44202(12) 0.0611(6) Uani 1 1 d . . .
H10 H 0.561 -0.1042 0.4413 0.073 Uiso 1 1 calc R . .
C11 C 0.60992(17) 0.0606(3) 0.49653(12) 0.0625(6) Uani 1 1 d . . .
C12 C 0.5455(2) 0.1991(3) 0.41632(14) 0.0734(8) Uani 1 1 d . . .
C13 C 0.6399(2) 0.0303(4) 0.55412(13) 0.0747(8) Uani 1 1 d . . .
H13 H 0.6628 -0.0593 0.5616 0.09 Uiso 1 1 calc R . .
C14 C 0.6434(2) 0.1129(4) 0.60832(14) 0.0828(9) Uani 1 1 d . . .
C15 C 0.6855(3) 0.0539(7) 0.66345(17) 0.1224(16) Uani 1 1 d . . .
H15 H 0.7112 -0.0342 0.6648 0.147 Uiso 1 1 calc R . .
C16 C 0.6893(5) 0.1254(10) 0.7161(2) 0.162(3) Uani 1 1 d . . .
H16 H 0.7188 0.0848 0.7526 0.195 Uiso 1 1 calc R . .
C17 C 0.6520(5) 0.2515(9) 0.7167(2) 0.151(2) Uani 1 1 d . . .
H17 H 0.6552 0.2971 0.7529 0.181 Uiso 1 1 calc R . .
C18 C 0.6088(4) 0.3128(6) 0.6628(2) 0.1262(18) Uani 1 1 d . . .
H18 H 0.5818 0.3997 0.6624 0.151 Uiso 1 1 calc R . .
C19 C 0.6060(3) 0.2424(5) 0.60864(18) 0.0945(11) Uani 1 1 d . . .
H19 H 0.5783 0.2846 0.5722 0.113 Uiso 1 1 calc R . .
O1 O 0.57436(15) 0.1911(2) 0.47838(10) 0.0753(6) Uani 1 1 d . . .
O2 O 0.5069(2) 0.3004(3) 0.39352(13) 0.1061(9) Uani 1 1 d . . .
O3 O 0.61393(13) 0.2083(2) 0.31095(8) 0.0691(5) Uani 1 1 d . . .
O4 O 0.72930(15) -0.1847(2) 0.48949(9) 0.0728(6) Uani 1 1 d . . .
Si1A Si 0.54189(11) 0.1989(2) 0.24240(7) 0.0615(5) Uani 0.5 1 d P A 1
C20A C 0.578(2) 0.061(2) 0.2057(8) 0.53(2) Uani 1 1 d . A 1
H20A H 0.6393 0.0768 0.2031 0.801 Uiso 1 1 calc R A 1
H20B H 0.5395 0.0518 0.1659 0.801 Uiso 1 1 calc R A 1
H20C H 0.5757 -0.0235 0.2278 0.801 Uiso 1 1 calc R A 1
C21A C 0.4262(5) 0.1791(16) 0.2453(4) 0.135(5) Uani 0.5 1 d P A 1
H21A H 0.4172 0.0875 0.2593 0.202 Uiso 0.5 1 calc PR A 1
H21B H 0.3875 0.1924 0.2057 0.202 Uiso 0.5 1 calc PR A 1
H21C H 0.4118 0.2469 0.2723 0.202 Uiso 0.5 1 calc PR A 1
C22A C 0.5647(9) 0.3723(14) 0.2069(5) 0.096(4) Uani 0.5 1 d PDU A 1
C23A C 0.5018(18) 0.379(4) 0.1410(8) 0.160(13) Uani 0.5 1 d PDU A 1
H23A H 0.5145 0.4623 0.1216 0.24 Uiso 0.5 1 calc PR A 1
H23B H 0.4394 0.3788 0.1429 0.24 Uiso 0.5 1 calc PR A 1
H23C H 0.5132 0.2994 0.1186 0.24 Uiso 0.5 1 calc PR A 1
C24A C 0.5247(14) 0.4841(18) 0.2451(9) 0.134(7) Uani 0.5 1 d PDU A 1
H24A H 0.5571 0.4785 0.2867 0.201 Uiso 0.5 1 calc PR A 1
H24B H 0.4616 0.4654 0.2415 0.201 Uiso 0.5 1 calc PR A 1
H24C H 0.5314 0.5757 0.2301 0.201 Uiso 0.5 1 calc PR A 1
C25A C 0.6614(8) 0.3900(15) 0.2069(6) 0.147(5) Uani 0.5 1 d PDU A 1
H25A H 0.6794 0.3168 0.1838 0.221 Uiso 0.5 1 calc PR A 1
H25B H 0.6977 0.3863 0.2476 0.221 Uiso 0.5 1 calc PR A 1
H25C H 0.6697 0.4782 0.1894 0.221 Uiso 0.5 1 calc PR A 1
Si2A Si 0.71736(17) -0.3575(3) 0.48443(15) 0.0707(7) Uani 0.5 1 d P B 1
C26A C 0.723(2) -0.4230(16) 0.4105(6) 0.223(12) Uani 0.5 1 d PU B 1
H26A H 0.6708 -0.3906 0.3806 0.334 Uiso 0.5 1 calc PR B 1
H26B H 0.7228 -0.5228 0.4111 0.334 Uiso 0.5 1 calc PR B 1
H26C H 0.777 -0.39 0.401 0.334 Uiso 0.5 1 calc PR B 1
C27A C 0.6045(7) -0.4081(11) 0.4957(10) 0.199(8) Uani 0.5 1 d PU B 1
H27A H 0.5793 -0.3316 0.5131 0.299 Uiso 0.5 1 calc PR B 1
H27B H 0.6114 -0.4867 0.5223 0.299 Uiso 0.5 1 calc PR B 1
H27C H 0.5648 -0.4321 0.4576 0.299 Uiso 0.5 1 calc PR B 1
C28A C 0.8086(12) -0.4264(15) 0.5438(8) 0.167(8) Uani 0.5 1 d PDU B 1
C29A C 0.8972(7) -0.4101(18) 0.5159(15) 0.274(13) Uani 0.5 1 d PU B 1
H29A H 0.9281 -0.325 0.5301 0.411 Uiso 0.5 1 calc PR B 1
H29B H 0.8781 -0.4084 0.4727 0.411 Uiso 0.5 1 calc PR B 1
H29C H 0.9374 -0.4872 0.5286 0.411 Uiso 0.5 1 calc PR B 1
C30A C 0.816(2) -0.349(2) 0.6049(6) 0.231(15) Uani 0.5 1 d PDU B 1
H30A H 0.756 -0.3309 0.61 0.346 Uiso 0.5 1 calc PR B 1
H30B H 0.8472 -0.2623 0.6046 0.346 Uiso 0.5 1 calc PR B 1
H30C H 0.8485 -0.4055 0.6375 0.346 Uiso 0.5 1 calc PR B 1
C31A C 0.807(2) -0.5897(19) 0.5505(15) 0.179(12) Uani 0.5 1 d PDU B 1
H31A H 0.84 -0.6158 0.5902 0.269 Uiso 0.5 1 calc PR B 1
H31B H 0.8335 -0.6321 0.5211 0.269 Uiso 0.5 1 calc PR B 1
H31C H 0.7449 -0.6204 0.5442 0.269 Uiso 0.5 1 calc PR B 1
Si1B Si 0.5963(3) 0.2237(3) 0.23775(10) 0.1097(9) Uani 0.5 1 d P A 2
C20B C 0.7063(11) 0.286(2) 0.2156(6) 0.171(6) Uani 0.5 1 d P A 2
H20D H 0.731 0.3649 0.2396 0.256 Uiso 0.5 1 calc PR A 2
H20E H 0.6917 0.3109 0.1737 0.256 Uiso 0.5 1 calc PR A 2
H20F H 0.7501 0.2118 0.2226 0.256 Uiso 0.5 1 calc PR A 2
C21B C 0.5727(6) 0.0504(9) 0.1990(4) 0.094(2) Uani 0.5 1 d P A 2
H21D H 0.5815 -0.0222 0.2286 0.141 Uiso 0.5 1 calc PR A 2
H21E H 0.6133 0.0367 0.1733 0.141 Uiso 0.5 1 calc PR A 2
H21F H 0.5112 0.0483 0.1752 0.141 Uiso 0.5 1 calc PR A 2
C22B C 0.5277(13) 0.361(2) 0.2149(7) 0.153(7) Uani 0.5 1 d PDU A 2
C23B C 0.505(2) 0.384(3) 0.1443(8) 0.162(13) Uani 0.5 1 d PDU A 2
H23D H 0.5173 0.4785 0.1358 0.244 Uiso 0.5 1 calc PR A 2
H23E H 0.4421 0.3638 0.1273 0.244 Uiso 0.5 1 calc PR A 2
H23F H 0.5417 0.3229 0.127 0.244 Uiso 0.5 1 calc PR A 2
C24B C 0.5758(15) 0.497(3) 0.2459(13) 0.170(9) Uani 0.5 1 d PDU A 2
H24D H 0.6326 0.5086 0.2353 0.254 Uiso 0.5 1 calc PR A 2
H24E H 0.5864 0.488 0.2889 0.254 Uiso 0.5 1 calc PR A 2
H24F H 0.5376 0.5755 0.2324 0.254 Uiso 0.5 1 calc PR A 2
C25B C 0.4297(10) 0.318(3) 0.2305(9) 0.276(15) Uani 0.5 1 d PDU A 2
H25D H 0.3859 0.3899 0.2162 0.413 Uiso 0.5 1 calc PR A 2
H25E H 0.4387 0.3078 0.2732 0.413 Uiso 0.5 1 calc PR A 2
H25F H 0.4082 0.232 0.2109 0.413 Uiso 0.5 1 calc PR A 2
Si2B Si 0.75836(19) -0.3492(3) 0.48576(15) 0.0730(7) Uani 0.5 1 d P B 2
C26B C 0.8536(11) -0.3598(10) 0.4549(6) 0.141(5) Uani 0.5 1 d PU B 2
H26D H 0.8501 -0.2882 0.4252 0.212 Uiso 0.5 1 calc PR B 2
H26E H 0.8546 -0.4492 0.4363 0.212 Uiso 0.5 1 calc PR B 2
H26F H 0.9079 -0.3479 0.4863 0.212 Uiso 0.5 1 calc PR B 2
C27B C 0.6615(11) -0.4394(11) 0.4360(7) 0.183(9) Uani 0.5 1 d PU B 2
H27D H 0.6084 -0.4263 0.4509 0.275 Uiso 0.5 1 calc PR B 2
H27E H 0.6747 -0.5369 0.4351 0.275 Uiso 0.5 1 calc PR B 2
H27F H 0.6511 -0.4019 0.396 0.275 Uiso 0.5 1 calc PR B 2
C28B C 0.7814(9) -0.4139(14) 0.5628(6) 0.101(4) Uani 0.5 1 d PDU B 2
C29B C 0.7982(11) -0.5699(16) 0.5644(11) 0.109(5) Uani 0.5 1 d PU B 2
H29D H 0.8458 -0.5926 0.5991 0.164 Uiso 0.5 1 calc PR B 2
H29E H 0.8155 -0.5976 0.5285 0.164 Uiso 0.5 1 calc PR B 2
H29F H 0.7437 -0.6178 0.5666 0.164 Uiso 0.5 1 calc PR B 2
C30B C 0.8673(12) -0.328(3) 0.5969(10) 0.180(10) Uani 0.5 1 d PDU B 2
H30D H 0.8884 -0.3631 0.6372 0.27 Uiso 0.5 1 calc PR B 2
H30E H 0.8512 -0.2319 0.5983 0.27 Uiso 0.5 1 calc PR B 2
H30F H 0.9144 -0.3373 0.5759 0.27 Uiso 0.5 1 calc PR B 2
C31B C 0.7011(10) -0.3945(12) 0.5936(6) 0.154(5) Uani 0.5 1 d PDU B 2
H31D H 0.6454 -0.3853 0.5632 0.231 Uiso 0.5 1 calc PR B 2
H31E H 0.7111 -0.3124 0.6182 0.231 Uiso 0.5 1 calc PR B 2
H31F H 0.6976 -0.4739 0.6183 0.231 Uiso 0.5 1 calc PR B 2

loop_
_atom_site_aniso_label
_atom_site_aniso_U_11
_atom_site_aniso_U_22
_atom_site_aniso_U_33
_atom_site_aniso_U_23
_atom_site_aniso_U_13
_atom_site_aniso_U_12
C1 0.0562(13) 0.0709(16) 0.0563(14) -0.0020(12) 0.0086(11) -0.0083(11)
C2 0.0659(15) 0.0641(15) 0.0512(13) 0.0012(11) 0.0123(11) -0.0010(12)
C3 0.0610(13) 0.0564(14) 0.0566(13) -0.0025(11) 0.0187(11) -0.0003(11)
C4 0.0697(17) 0.0695(17) 0.0818(19) 0.0138(15) 0.0250(14) 0.0014(13)
C5 0.0629(17) 0.0733(19) 0.112(3) 0.0032(18) 0.0200(17) -0.0134(14)
C6 0.0588(15) 0.079(2) 0.096(2) -0.0033(17) 0.0084(14) -0.0004(14)
C7 0.0630(15) 0.0665(16) 0.0706(16) 0.0032(13) 0.0120(12) 0.0064(12)
C8 0.0616(13) 0.0545(13) 0.0537(13) -0.0009(10) 0.0170(10) 0.0023(10)
C9 0.0722(15) 0.0528(13) 0.0567(13) 0.0023(11) 0.0129(11) -0.0023(11)
C10 0.0610(14) 0.0628(15) 0.0582(14) 0.0014(12) 0.0124(11) -0.0126(11)
C11 0.0592(14) 0.0673(16) 0.0633(15) 0.0004(12) 0.0194(11) -0.0093(11)
C12 0.0741(18) 0.0785(19) 0.0720(18) 0.0041(15) 0.0260(14) 0.0060(14)
C13 0.0742(17) 0.090(2) 0.0616(16) -0.0007(15) 0.0199(13) -0.0095(15)
C14 0.0714(17) 0.116(3) 0.0641(17) -0.0125(17) 0.0221(14) -0.0225(18)
C15 0.112(3) 0.189(5) 0.062(2) -0.008(3) 0.0143(19) 0.019(3)
C16 0.150(5) 0.264(9) 0.065(2) -0.030(4) 0.013(3) 0.023(5)
C17 0.156(5) 0.223(7) 0.078(3) -0.057(4) 0.040(3) -0.039(5)
C18 0.145(4) 0.145(4) 0.103(3) -0.051(3) 0.058(3) -0.041(3)
C19 0.106(3) 0.107(3) 0.080(2) -0.023(2) 0.040(2) -0.032(2)
O1 0.0867(13) 0.0753(13) 0.0688(12) -0.0037(10) 0.0286(10) 0.0026(10)
O2 0.129(2) 0.1018(19) 0.0932(17) 0.0155(14) 0.0388(15) 0.0470(16)
O3 0.0747(12) 0.0756(12) 0.0543(10) 0.0118(9) 0.0109(9) 0.0019(9)
O4 0.0880(14) 0.0606(11) 0.0658(12) 0.0114(9) 0.0110(10) -0.0020(9)
Si1A 0.0460(7) 0.0859(11) 0.0522(8) 0.0124(7) 0.0113(6) -0.0111(7)
C20A 1.03(6) 0.33(2) 0.159(12) -0.075(14) -0.023(19) 0.08(3)
C21A 0.052(4) 0.254(14) 0.088(5) 0.052(7) -0.002(3) -0.028(6)
C22A 0.151(10) 0.092(6) 0.045(4) 0.019(4) 0.024(5) -0.028(6)
C23A 0.21(2) 0.19(3) 0.080(13) 0.062(14) 0.031(14) -0.012(18)
C24A 0.204(19) 0.083(8) 0.105(8) -0.005(6) 0.018(11) 0.037(10)
C25A 0.129(9) 0.163(11) 0.145(10) 0.068(9) 0.028(7) -0.042(8)
Si2A 0.0744(15) 0.0627(12) 0.0770(13) 0.0093(9) 0.0228(15) 0.0090(13)
C26A 0.48(4) 0.103(9) 0.116(9) 0.014(7) 0.126(16) 0.078(16)
C27A 0.102(7) 0.079(6) 0.44(3) -0.001(10) 0.117(11) -0.011(5)
C28A 0.149(13) 0.094(9) 0.199(18) 0.046(10) -0.068(12) -0.028(9)
C29A 0.062(6) 0.181(14) 0.57(4) 0.05(2) 0.056(12) -0.009(7)
C30A 0.45(4) 0.155(15) 0.054(5) 0.008(7) 0.005(14) 0.11(2)
C31A 0.29(3) 0.105(10) 0.174(16) 0.072(11) 0.119(15) 0.083(12)
Si1B 0.162(3) 0.1022(18) 0.0548(11) 0.0015(10) 0.0071(14) 0.0273(18)
C20B 0.151(11) 0.26(2) 0.115(9) -0.007(11) 0.064(8) -0.058(12)
C21B 0.118(6) 0.076(4) 0.072(5) -0.018(4) -0.006(4) -0.001(4)
C22B 0.21(2) 0.166(15) 0.082(8) 0.043(8) 0.040(9) 0.034(14)
C23B 0.23(3) 0.16(2) 0.068(11) 0.026(10) -0.023(11) 0.068(16)
C24B 0.20(2) 0.130(12) 0.170(14) 0.042(11) 0.034(16) 0.004(14)
C25B 0.113(11) 0.54(5) 0.177(16) 0.04(2) 0.039(10) 0.106(19)
Si2B 0.0850(17) 0.0580(11) 0.0712(12) 0.0066(8) 0.0100(15) -0.0039(14)
C26B 0.245(14) 0.082(5) 0.143(9) 0.021(6) 0.137(10) 0.038(7)
C27B 0.193(13) 0.078(6) 0.195(14) -0.022(8) -0.111(12) -0.028(7)
C28B 0.133(9) 0.085(6) 0.096(7) 0.049(5) 0.051(6) 0.034(6)
C29B 0.111(7) 0.085(7) 0.144(13) 0.053(7) 0.054(7) 0.034(6)
C30B 0.124(10) 0.205(17) 0.174(19) 0.040(14) -0.036(10) -0.016(11)
C31B 0.200(11) 0.128(8) 0.182(11) 0.075(8) 0.138(10) 0.045(8)

loop_
_atom_type_symbol
_atom_type_description
_atom_type_scat_dispersion_real
_atom_type_scat_dispersion_imag
_atom_type_scat_source
C C 0.0033 0.0016 'International Tables Vol C Tables 4.2.6.8 and 6.1.1.4'
H H 0 0 'International Tables Vol C Tables 4.2.6.8 and 6.1.1.4'
O O 0.0106 0.006 'International Tables Vol C Tables 4.2.6.8 and 6.1.1.4'
Si Si 0.0817 0.0704 'International Tables Vol C Tables 4.2.6.8 and 6.1.1.4'

loop_
_geom_angle_atom_site_label_1
_geom_angle_atom_site_label_2
_geom_angle_atom_site_label_3
_geom_angle
C12 C1 C10 104.8(2)
C12 C1 C2 111.9(2)
C10 C1 C2 112.8(2)
C12 C1 H1 109.1
C10 C1 H1 109.1
C2 C1 H1 109.1
O3 C2 C3 111.3(2)
O3 C2 C1 111.4(2)
C3 C2 C1 110.8(2)
O3 C2 H2 107.7
C3 C2 H2 107.7
C1 C2 H2 107.7
C4 C3 C8 119.6(2)
C4 C3 C2 123.7(3)
C8 C3 C2 116.8(2)
C5 C4 C3 119.7(3)
C5 C4 H4 120.1
C3 C4 H4 120.1
C6 C5 C4 120.6(3)
C6 C5 H5 119.7
C4 C5 H5 119.7
C7 C6 C5 120.3(3)
C7 C6 H6 119.9
C5 C6 H6 119.9
C6 C7 C8 119.9(3)
C6 C7 H7 120
C8 C7 H7 120
C7 C8 C3 119.9(2)
C7 C8 C9 124.4(2)
C3 C8 C9 115.7(2)
O4 C9 C8 112.0(2)
O4 C9 C10 111.6(2)
C8 C9 C10 108.9(2)
O4 C9 H9 108
C8 C9 H9 108
C10 C9 H9 108
C11 C10 C9 113.9(2)
C11 C10 C1 103.6(2)
C9 C10 C1 112.1(2)
C11 C10 H10 109
C9 C10 H10 109
C1 C10 H10 109
C13 C11 O1 120.9(3)
C13 C11 C10 129.2(3)
O1 C11 C10 109.9(2)
O2 C12 O1 119.6(3)
O2 C12 C1 130.4(3)
O1 C12 C1 110.0(3)
C11 C13 C14 131.3(3)
C11 C13 H13 114.4
C14 C13 H13 114.4
C19 C14 C15 117.8(4)
C19 C14 C13 124.7(3)
C15 C14 C13 117.5(4)
C16 C15 C14 120.2(6)
C16 C15 H15 119.9
C14 C15 H15 119.9
C17 C16 C15 122.2(6)
C17 C16 H16 118.9
C15 C16 H16 118.9
C16 C17 C18 119.3(5)
C16 C17 H17 120.4
C18 C17 H17 120.4
C17 C18 C19 119.2(6)
C17 C18 H18 120.4
C19 C18 H18 120.4
C14 C19 C18 121.4(5)
C14 C19 H19 119.3
C18 C19 H19 119.3
C12 O1 C11 111.1(2)
C2 O3 Si1B 132.7(2)
C2 O3 Si1A 125.04(19)
Si1B O3 Si1A 31.14(14)
C9 O4 Si2B 125.8(2)
C9 O4 Si2A 122.4(2)
Si2B O4 Si2A 21.55(9)
O3 Si1A C20A 106.3(7)
O3 Si1A C21A 113.2(3)
C20A Si1A C21A 111.6(12)
O3 Si1A C22A 101.8(4)
C20A Si1A C22A 110.4(10)
C21A Si1A C22A 112.9(6)
Si1A C20A H20A 109.5
Si1A C20A H20B 109.5
H20A C20A H20B 109.5
Si1A C20A H20C 109.5
H20A C20A H20C 109.5
H20B C20A H20C 109.5
Si1A C21A H21A 109.5
Si1A C21A H21B 109.5
H21A C21A H21B 109.5
Si1A C21A H21C 109.5
H21A C21A H21C 109.5
H21B C21A H21C 109.5
C25A C22A C23A 111.5(12)
C25A C22A C24A 115.7(12)
C23A C22A C24A 105.9(18)
C25A C22A Si1A 112.4(9)
C23A C22A Si1A 108.0(12)
C24A C22A Si1A 102.7(9)
C22A C23A H23A 109.5
C22A C23A H23B 109.5
H23A C23A H23B 109.5
C22A C23A H23C 109.5
H23A C23A H23C 109.5
H23B C23A H23C 109.5
C22A C24A H24A 109.5
C22A C24A H24B 109.5
H24A C24A H24B 109.5
C22A C24A H24C 109.5
H24A C24A H24C 109.5
H24B C24A H24C 109.5
C22A C25A H25A 109.5
C22A C25A H25B 109.5
H25A C25A H25B 109.5
C22A C25A H25C 109.5
H25A C25A H25C 109.5
H25B C25A H25C 109.5
O4 Si2A C28A 105.1(5)
O4 Si2A C26A 112.2(6)
C28A Si2A C26A 111.6(10)
O4 Si2A C27A 109.8(4)
C28A Si2A C27A 111.3(9)
C26A Si2A C27A 106.9(11)
Si2A C26A H26A 109.5
Si2A C26A H26B 109.5
H26A C26A H26B 109.5
Si2A C26A H26C 109.5
H26A C26A H26C 109.5
H26B C26A H26C 109.5
Si2A C27A H27A 109.5
Si2A C27A H27B 109.5
H27A C27A H27B 109.5
Si2A C27A H27C 109.5
H27A C27A H27C 109.5
H27B C27A H27C 109.5
C30A C28A C31A 112.7(18)
C30A C28A C29A 114.8(17)
C31A C28A C29A 99.8(16)
C30A C28A Si2A 111.6(13)
C31A C28A Si2A 114.0(14)
C29A C28A Si2A 103.1(13)
C28A C29A H29A 109.5
C28A C29A H29B 109.5
H29A C29A H29B 109.5
C28A C29A H29C 109.5
H29A C29A H29C 109.5
H29B C29A H29C 109.5
C28A C30A H30A 109.5
C28A C30A H30B 109.5
H30A C30A H30B 109.5
C28A C30A H30C 109.5
H30A C30A H30C 109.5
H30B C30A H30C 109.5
C28A C31A H31A 109.5
C28A C31A H31B 109.5
H31A C31A H31B 109.5
C28A C31A H31C 109.5
H31A C31A H31C 109.5
H31B C31A H31C 109.5
O3 Si1B C22B 108.8(6)
O3 Si1B C21B 111.6(4)
C22B Si1B C21B 121.0(8)
O3 Si1B C20B 110.9(5)
C22B Si1B C20B 100.6(9)
C21B Si1B C20B 103.0(7)
Si1B C20B H20D 109.5
Si1B C20B H20E 109.5
H20D C20B H20E 109.5
Si1B C20B H20F 109.5
H20D C20B H20F 109.5
H20E C20B H20F 109.5
Si1B C21B H21D 109.5
Si1B C21B H21E 109.5
H21D C21B H21E 109.5
Si1B C21B H21F 109.5
H21D C21B H21F 109.5
H21E C21B H21F 109.5
C24B C22B C23B 108(2)
C24B C22B C25B 116.6(18)
C23B C22B C25B 105.6(17)
C24B C22B Si1B 109.0(15)
C23B C22B Si1B 112.9(15)
C25B C22B Si1B 105.0(13)
C22B C23B H23D 109.5
C22B C23B H23E 109.5
H23D C23B H23E 109.5
C22B C23B H23F 109.5
H23D C23B H23F 109.5
H23E C23B H23F 109.5
C22B C24B H24D 109.5
C22B C24B H24E 109.5
H24D C24B H24E 109.5
C22B C24B H24F 109.5
H24D C24B H24F 109.5
H24E C24B H24F 109.5
C22B C25B H25D 109.5
C22B C25B H25E 109.5
H25D C25B H25E 109.5
C22B C25B H25F 109.5
H25D C25B H25F 109.5
H25E C25B H25F 109.5
O4 Si2B C26B 109.4(3)
O4 Si2B C28B 105.5(5)
C26B Si2B C28B 112.7(6)
O4 Si2B C27B 107.4(5)
C26B Si2B C27B 109.6(8)
C28B Si2B C27B 111.9(8)
Si2B C26B H26D 109.5
Si2B C26B H26E 109.5
H26D C26B H26E 109.5
Si2B C26B H26F 109.5
H26D C26B H26F 109.5
H26E C26B H26F 109.5
Si2B C27B H27D 109.5
Si2B C27B H27E 109.5
H27D C27B H27E 109.5
Si2B C27B H27F 109.5
H27D C27B H27F 109.5
H27E C27B H27F 109.5
C29B C28B C31B 104.6(11)
C29B C28B C30B 112.9(14)
C31B C28B C30B 110.9(14)
C29B C28B Si2B 110.6(12)
C31B C28B Si2B 114.2(9)
C30B C28B Si2B 103.8(10)
C28B C29B H29D 109.5
C28B C29B H29E 109.5
H29D C29B H29E 109.5
C28B C29B H29F 109.5
H29D C29B H29F 109.5
H29E C29B H29F 109.5
C28B C30B H30D 109.5
C28B C30B H30E 109.5
H30D C30B H30E 109.5
C28B C30B H30F 109.5
H30D C30B H30F 109.5
H30E C30B H30F 109.5
C28B C31B H31D 109.5
C28B C31B H31E 109.5
H31D C31B H31E 109.5
C28B C31B H31F 109.5
H31D C31B H31F 109.5
H31E C31B H31F 109.5

loop_
_geom_bond_atom_site_label_1
_geom_bond_atom_site_label_2
_geom_bond_distance
C1 C12 1.493(4)
C1 C10 1.540(4)
C1 C2 1.556(4)
C1 H1 0.98
C2 O3 1.409(3)
C2 C3 1.506(4)
C2 H2 0.98
C3 C4 1.388(4)
C3 C8 1.397(4)
C4 C5 1.385(5)
C4 H4 0.93
C5 C6 1.378(5)
C5 H5 0.93
C6 C7 1.374(4)
C6 H6 0.93
C7 C8 1.391(4)
C7 H7 0.93
C8 C9 1.506(4)
C9 O4 1.410(3)
C9 C10 1.534(4)
C9 H9 0.98
C10 C11 1.511(4)
C10 H10 0.98
C11 C13 1.318(4)
C11 O1 1.389(3)
C12 O2 1.191(4)
C12 O1 1.383(4)
C13 C14 1.463(5)
C13 H13 0.93
C14 C19 1.370(6)
C14 C15 1.389(5)
C15 C16 1.377(7)
C15 H15 0.93
C16 C17 1.341(10)
C16 H16 0.93
C17 C18 1.379(9)
C17 H17 0.93
C18 C19 1.404(6)
C18 H18 0.93
C19 H19 0.93
O3 Si1B 1.637(3)
O3 Si1A 1.682(2)
O4 Si2B 1.651(4)
O4 Si2A 1.673(4)
Si1A C20A 1.73(2)
Si1A C21A 1.787(8)
Si1A C22A 1.924(12)
C20A H20A 0.96
C20A H20B 0.96
C20A H20C 0.96
C21A H21A 0.96
C21A H21B 0.96
C21A H21C 0.96
C22A C25A 1.481(14)
C22A C23A 1.575(16)
C22A C24A 1.598(14)
C23A H23A 0.96
C23A H23B 0.96
C23A H23C 0.96
C24A H24A 0.96
C24A H24B 0.96
C24A H24C 0.96
C25A H25A 0.96
C25A H25B 0.96
C25A H25C 0.96
Si2A C28A 1.813(15)
Si2A C26A 1.826(12)
Si2A C27A 1.862(10)
C26A H26A 0.96
C26A H26B 0.96
C26A H26C 0.96
C27A H27A 0.96
C27A H27B 0.96
C27A H27C 0.96
C28A C30A 1.566(16)
C28A C31A 1.579(14)
C28A C29A 1.63(3)
C29A H29A 0.96
C29A H29B 0.96
C29A H29C 0.96
C30A H30A 0.96
C30A H30B 0.96
C30A H30C 0.96
C31A H31A 0.96
C31A H31B 0.96
C31A H31C 0.96
Si1B C22B 1.68(2)
Si1B C21B 1.881(9)
Si1B C20B 1.957(13)
C20B H20D 0.96
C20B H20E 0.96
C20B H20F 0.96
C21B H21D 0.96
C21B H21E 0.96
C21B H21F 0.96
C22B C24B 1.577(17)
C22B C23B 1.583(15)
C22B C25B 1.666(17)
C23B H23D 0.96
C23B H23E 0.96
C23B H23F 0.96
C24B H24D 0.96
C24B H24E 0.96
C24B H24F 0.96
C25B H25D 0.96
C25B H25E 0.96
C25B H25F 0.96
Si2B C26B 1.764(11)
Si2B C28B 1.821(12)
Si2B C27B 1.844(9)
C26B H26D 0.96
C26B H26E 0.96
C26B H26F 0.96
C27B H27D 0.96
C27B H27E 0.96
C27B H27F 0.96
C28B C29B 1.520(18)
C28B C31B 1.564(10)
C28B C30B 1.580(16)
C29B H29D 0.96
C29B H29E 0.96
C29B H29F 0.96
C30B H30D 0.96
C30B H30E 0.96
C30B H30F 0.96
C31B H31D 0.96
C31B H31E 0.96
C31B H31F 0.96
